data_7225795
loop_
_publ_author_name
'Hall, Gregory S.'
'Angeles, Melissa J.'
'Hicks, Jamie'
'Turner, David R.'

_publ_section_title
;
 Centric and acentric networks using low-symmetry heterotopic
 carboxylate/pyridyl ligands
;
_journal_issue 35
_journal_name_full CrystEngComm
_journal_page_first 6614
_journal_paper_doi 10.1039/C6CE01000H
_journal_volume 18
_journal_year 2016
_chemical_formula_moiety 'C28 H24 Cd N6 O4, 1.5(H2 O)'
_chemical_formula_sum 'C28 H27 Cd N6 O5.5'
_chemical_formula_weight 647.95
_space_group_crystal_system tetragonal
_space_group_IT_number 92
_space_group_name_Hall 'P 4abw 2nw'
_space_group_name_H-M_alt 'P 41 21 2'
_symmetry_space_group_name_Hall 'P 4abw 2nw'
_symmetry_space_group_name_H-M 'P 41 21 2'
_atom_sites_solution_hydrogens geom
_audit_creation_method SHELXL-2014/7
_audit_update_record
;
2016-04-28 deposited with the CCDC.
2016-06-30 downloaded from the CCDC.
;
_cell_angle_alpha 90
_cell_angle_beta 90
_cell_angle_gamma 90
_cell_formula_units_Z 4
_cell_length_a 12.4690(18)
_cell_length_b 12.4690(18)
_cell_length_c 17.439(3)
_cell_measurement_reflns_used 54034
_cell_measurement_temperature 100(2)
_cell_measurement_theta_max 30.056
_cell_measurement_theta_min 2.008
_cell_volume 2711.3(7)
_computing_cell_refinement 'XDS (Kabsch, 1993)'
_computing_data_collection 'BluIce (McPhillips et al., 2002)'
_computing_data_reduction 'XDS (Kabsch, 1993)'
_computing_structure_refinement 'SHELXL-2014/7 (Sheldrick, 2014)'
_computing_structure_solution 'SHELXT (Sheldrick, 2014)'
_diffrn_ambient_temperature 100(2)
_diffrn_measured_fraction_theta_full 0.978
_diffrn_measured_fraction_theta_max 0.974
_diffrn_measurement_device_type 'ADSC Quantum 315r'
_diffrn_measurement_method 'Phi scan'
_diffrn_radiation_type synchrotron
_diffrn_radiation_wavelength 0.7108
_diffrn_reflns_av_R_equivalents 0.0496
_diffrn_reflns_av_unetI/netI 0.0148
_diffrn_reflns_Laue_measured_fraction_full 0.978
_diffrn_reflns_Laue_measured_fraction_max 0.974
_diffrn_reflns_limit_h_max 17
_diffrn_reflns_limit_h_min -17
_diffrn_reflns_limit_k_max 17
_diffrn_reflns_limit_k_min -17
_diffrn_reflns_limit_l_max 23
_diffrn_reflns_limit_l_min -23
_diffrn_reflns_number 54034
_diffrn_reflns_point_group_measured_fraction_full 0.985
_diffrn_reflns_point_group_measured_fraction_max 0.981
_diffrn_reflns_theta_full 27.500
_diffrn_reflns_theta_max 30.056
_diffrn_reflns_theta_min 2.008
_diffrn_source 'MX2 Beamline Australian Synchrotron'
_exptl_absorpt_coefficient_mu 0.858
_exptl_absorpt_correction_type none
_exptl_crystal_colour yellow
_exptl_crystal_density_diffrn 1.587
_exptl_crystal_description block
_exptl_crystal_F_000 1316
_exptl_crystal_recrystallization_method 'Re-crystallisation from solvent'
_exptl_crystal_size_max 0.050
_exptl_crystal_size_mid 0.030
_exptl_crystal_size_min 0.020
_platon_squeeze_details
;
Electron count calculates for 1.5 H2O per formula unit.
Solvent included in UNIT instruction.
Micro analysis shows 0.4 H2O per formula unit.
;
_refine_diff_density_max 1.057
_refine_diff_density_min -1.454
_refine_diff_density_rms 0.072
_refine_ls_abs_structure_details
;
 Flack x determined using 1600 quotients [(I+)-(I-)]/[(I+)+(I-)]
 (Parsons, Flack and Wagner, Acta Cryst. B69 (2013) 249-259).
;
_refine_ls_abs_structure_Flack 0.001(4)
_refine_ls_extinction_method none
_refine_ls_goodness_of_fit_ref 1.127
_refine_ls_hydrogen_treatment constr
_refine_ls_matrix_type full
_refine_ls_number_parameters 178
_refine_ls_number_reflns 3908
_refine_ls_number_restraints 0
_refine_ls_restrained_S_all 1.127
_refine_ls_R_factor_all 0.0274
_refine_ls_R_factor_gt 0.0270
_refine_ls_shift/su_max 0.002
_refine_ls_shift/su_mean 0.000
_refine_ls_structure_factor_coef Fsqd
_refine_ls_weighting_details 'w=1/[\s^2^(Fo^2^)+(0.0238P)^2^+2.9093P] where P=(Fo^2^+2Fc^2^)/3'
_refine_ls_weighting_scheme calc
_refine_ls_wR_factor_gt 0.0661
_refine_ls_wR_factor_ref 0.0663
_reflns_Friedel_coverage 0.722
_reflns_Friedel_fraction_full 0.994
_reflns_Friedel_fraction_max 0.990
_reflns_number_gt 3877
_reflns_number_total 3908
_reflns_threshold_expression 'I > 2\s(I)'
_cod_data_source_file c6ce01000h2.cif
_cod_data_source_block 3Cd
_cod_depositor_comments 'Adding full bibliography for 7225789--7225801.cif.'
_cod_original_cell_volume 2711.3(9)
_cod_original_formula_sum 'C28 H27 Cd N6 O5.50'
_cod_database_code 7225795
_shelx_shelxl_version_number 2014/7
_shelx_space_group_comment
;
The symmetry employed for this shelxl refinement is uniquely defined
by the following loop, which should always be used as a source of
symmetry information in preference to the above space-group names.
They are only intended as comments.
;
_shelx_estimated_absorpt_t_min 0.958
_shelx_estimated_absorpt_t_max 0.983
_platon_squeeze_void_probe_radius 1.20
_solvent_exptl_crystal_recrystallization_method DMF:H2O

loop_
_space_group_symop_operation_xyz
'x, y, z'
'-y+1/2, x+1/2, z+1/4'
'-x, -y, z+1/2'
'y+1/2, -x+1/2, z+3/4'
'x+1/2, -y+1/2, -z+3/4'
'-x+1/2, y+1/2, -z+1/4'
'y, x, -z'
'-y, -x, -z+1/2'

loop_
_atom_site_label
_atom_site_type_symbol
_atom_site_fract_x
_atom_site_fract_y
_atom_site_fract_z
_atom_site_U_iso_or_equiv
_atom_site_adp_type
_atom_site_occupancy
_atom_site_site_symmetry_order
_atom_site_calc_flag
_atom_site_refinement_flags_posn
_atom_site_refinement_flags_adp
_atom_site_refinement_flags_occupancy
Cd1 Cd 0.51521(2) 0.48479(2) 0.7500 0.01846(7) Uani 1 2 d S T P
O1 O 0.4431(2) 0.50011(16) 0.62483(13) 0.0308(5) Uani 1 1 d . . .
O2 O 0.4821(2) 0.64713(17) 0.68945(13) 0.0267(4) Uani 1 1 d . . .
N1 N 0.5039(2) 1.30305(18) 0.73839(15) 0.0221(5) Uani 1 1 d . . .
N2 N 0.38042(18) 0.99951(19) 0.59786(13) 0.0185(5) Uani 1 1 d . . .
N3 N 0.3306(2) 0.9543(2) 0.53633(15) 0.0209(5) Uani 1 1 d . . .
H3N H 0.2981 0.9945 0.5020 0.025 Uiso 1 1 calc R U .
C1 C 0.4526(2) 1.2592(2) 0.67854(17) 0.0203(5) Uani 1 1 d . . .
H1 H 0.4237 1.3055 0.6405 0.024 Uiso 1 1 calc R U .
C2 C 0.4397(2) 1.1491(2) 0.66942(17) 0.0198(5) Uani 1 1 d . . .
C3 C 0.4823(3) 1.0830(2) 0.72679(18) 0.0284(6) Uani 1 1 d . . .
H3 H 0.4765 1.0072 0.7227 0.034 Uiso 1 1 calc R U .
C4 C 0.5329(4) 1.1288(3) 0.7894(2) 0.0353(9) Uani 1 1 d . . .
H4 H 0.5610 1.0849 0.8291 0.042 Uiso 1 1 calc R U .
C5 C 0.5420(3) 1.2386(3) 0.7934(2) 0.0306(7) Uani 1 1 d . . .
H5 H 0.5765 1.2696 0.8366 0.037 Uiso 1 1 calc R U .
C6 C 0.3817(2) 1.1031(2) 0.60279(17) 0.0193(5) Uani 1 1 d . . .
C7 C 0.3305(3) 1.1751(3) 0.54494(19) 0.0247(6) Uani 1 1 d . . .
H7A H 0.3245 1.2477 0.5661 0.037 Uiso 1 1 calc R U .
H7B H 0.2588 1.1480 0.5324 0.037 Uiso 1 1 calc R U .
H7C H 0.3745 1.1769 0.4984 0.037 Uiso 1 1 calc R U .
C8 C 0.3320(2) 0.8433(2) 0.52888(17) 0.0191(5) Uani 1 1 d . . .
C9 C 0.3865(2) 0.7784(2) 0.58118(17) 0.0194(5) Uani 1 1 d . . .
H9 H 0.4235 0.8099 0.6231 0.023 Uiso 1 1 calc R U .
C10 C 0.3868(2) 0.6676(2) 0.57191(17) 0.0207(5) Uani 1 1 d . . .
C11 C 0.3351(3) 0.6199(2) 0.50961(18) 0.0242(6) Uani 1 1 d . . .
H11 H 0.3370 0.5444 0.5026 0.029 Uiso 1 1 calc R U .
C12 C 0.2806(3) 0.6857(3) 0.45777(17) 0.0249(6) Uani 1 1 d . . .
H12 H 0.2443 0.6542 0.4155 0.030 Uiso 1 1 calc R U .
C13 C 0.2784(2) 0.7960(3) 0.46682(17) 0.0217(6) Uani 1 1 d . . .
H13 H 0.2407 0.8395 0.4311 0.026 Uiso 1 1 calc R U .
C14 C 0.4413(2) 0.6004(2) 0.63137(17) 0.0207(5) Uani 1 1 d . . .

loop_
_atom_site_aniso_label
_atom_site_aniso_U_11
_atom_site_aniso_U_22
_atom_site_aniso_U_33
_atom_site_aniso_U_23
_atom_site_aniso_U_13
_atom_site_aniso_U_12
Cd1 0.01649(8) 0.01649(8) 0.02239(13) -0.00231(6) -0.00231(6) -0.00023(9)
O1 0.0494(13) 0.0147(11) 0.0282(11) -0.0018(8) -0.0061(9) 0.0025(8)
O2 0.0324(11) 0.0198(9) 0.0280(11) -0.0018(7) -0.0086(10) -0.0003(10)
N1 0.0221(13) 0.0184(9) 0.0259(12) -0.0001(8) -0.0030(9) -0.0017(9)
N2 0.0191(9) 0.0171(12) 0.0193(10) -0.0002(8) -0.0007(8) 0.0001(9)
N3 0.0243(12) 0.0178(12) 0.0206(12) -0.0003(9) -0.0042(9) 0.0015(9)
C1 0.0206(13) 0.0200(13) 0.0204(13) 0.0025(10) -0.0006(10) 0.0020(10)
C2 0.0194(13) 0.0187(13) 0.0212(13) 0.0003(10) -0.0011(10) 0.0007(10)
C3 0.0384(16) 0.0190(12) 0.0279(15) 0.0024(10) -0.0104(14) -0.0010(13)
C4 0.045(2) 0.0261(16) 0.0351(18) 0.0053(13) -0.0196(17) -0.0019(15)
C5 0.0365(19) 0.0244(15) 0.0308(17) -0.0012(12) -0.0131(14) -0.0006(13)
C6 0.0188(12) 0.0192(13) 0.0200(13) 0.0015(10) -0.0011(10) 0.0003(10)
C7 0.0308(17) 0.0174(13) 0.0261(15) 0.0019(11) -0.0078(12) 0.0011(11)
C8 0.0191(13) 0.0192(13) 0.0191(12) -0.0006(10) 0.0020(10) -0.0002(10)
C9 0.0198(13) 0.0183(12) 0.0200(13) -0.0011(10) 0.0001(10) -0.0007(10)
C10 0.0198(12) 0.0195(13) 0.0227(13) 0.0007(10) 0.0025(10) 0.0001(10)
C11 0.0282(14) 0.0209(13) 0.0234(14) -0.0020(11) 0.0007(11) -0.0003(10)
C12 0.0291(15) 0.0262(15) 0.0196(13) -0.0039(10) -0.0021(11) -0.0035(11)
C13 0.0222(14) 0.0245(14) 0.0184(13) 0.0013(11) -0.0003(10) 0.0005(11)
C14 0.0199(12) 0.0193(12) 0.0229(13) 0.0006(10) 0.0021(10) 0.0002(10)

loop_
_atom_type_symbol
_atom_type_description
_atom_type_scat_dispersion_real
_atom_type_scat_dispersion_imag
_atom_type_scat_source
C C 0.0033 0.0016 'International Tables Vol C Tables 4.2.6.8 and 6.1.1.4'
H H 0.0000 0.0000 'International Tables Vol C Tables 4.2.6.8 and 6.1.1.4'
N N 0.0061 0.0033 'International Tables Vol C Tables 4.2.6.8 and 6.1.1.4'
O O 0.0106 0.0060 'International Tables Vol C Tables 4.2.6.8 and 6.1.1.4'
Cd Cd -0.7840 1.1970 'International Tables Vol C Tables 4.2.6.8 and 6.1.1.4'

loop_
_geom_angle_atom_site_label_1
_geom_angle_atom_site_label_2
_geom_angle_atom_site_label_3
_geom_angle
_geom_angle_site_symmetry_1
_geom_angle_site_symmetry_3
N1 Cd1 N1 97.50(12) 1_545 8_766
N1 Cd1 O2 144.68(8) 1_545 .
N1 Cd1 O2 99.41(9) 8_766 .
N1 Cd1 O2 99.41(9) 1_545 8_666
N1 Cd1 O2 144.68(8) 8_766 8_666
O2 Cd1 O2 84.06(14) . 8_666
N1 Cd1 O1 88.56(8) 1_545 .
N1 Cd1 O1 117.02(9) 8_766 .
O2 Cd1 O1 56.12(7) . .
O2 Cd1 O1 94.24(9) 8_666 .
N1 Cd1 O1 117.02(9) 1_545 8_666
N1 Cd1 O1 88.56(8) 8_766 8_666
O2 Cd1 O1 94.24(9) . 8_666
O2 Cd1 O1 56.12(7) 8_666 8_666
O1 Cd1 O1 142.01(11) . 8_666
N1 Cd1 C14 112.13(9) 1_545 8_666
N1 Cd1 C14 116.38(9) 8_766 8_666
O2 Cd1 C14 87.45(9) . 8_666
O2 Cd1 C14 28.31(8) 8_666 8_666
O1 Cd1 C14 118.59(9) . 8_666
O1 Cd1 C14 27.90(8) 8_666 8_666
N1 Cd1 C14 116.38(9) 1_545 .
N1 Cd1 C14 112.13(9) 8_766 .
O2 Cd1 C14 28.32(8) . .
O2 Cd1 C14 87.45(9) 8_666 .
O1 Cd1 C14 27.90(8) . .
O1 Cd1 C14 118.59(9) 8_666 .
C14 Cd1 C14 102.99(12) 8_666 .
C14 O1 Cd1 90.20(18) . .
C14 O2 Cd1 91.96(17) . .
C5 N1 C1 118.8(3) . .
C5 N1 Cd1 120.8(2) . 1_565
C1 N1 Cd1 120.28(19) . 1_565
C6 N2 N3 118.1(2) . .
N2 N3 C8 118.7(3) . .
N2 N3 H3N 120.7 . .
C8 N3 H3N 120.7 . .
N1 C1 C2 123.2(3) . .
N1 C1 H1 118.4 . .
C2 C1 H1 118.4 . .
C1 C2 C3 117.1(3) . .
C1 C2 C6 121.8(3) . .
C3 C2 C6 121.1(3) . .
C4 C3 C2 119.5(3) . .
C4 C3 H3 120.2 . .
C2 C3 H3 120.2 . .
C5 C4 C3 119.3(3) . .
C5 C4 H4 120.4 . .
C3 C4 H4 120.4 . .
N1 C5 C4 122.1(3) . .
N1 C5 H5 118.9 . .
C4 C5 H5 118.9 . .
N2 C6 C2 116.3(3) . .
N2 C6 C7 123.3(3) . .
C2 C6 C7 120.3(3) . .
C6 C7 H7A 109.5 . .
C6 C7 H7B 109.5 . .
H7A C7 H7B 109.5 . .
C6 C7 H7C 109.5 . .
H7A C7 H7C 109.5 . .
H7B C7 H7C 109.5 . .
N3 C8 C9 121.5(3) . .
N3 C8 C13 119.0(3) . .
C9 C8 C13 119.5(3) . .
C10 C9 C8 120.1(3) . .
C10 C9 H9 120.0 . .
C8 C9 H9 120.0 . .
C9 C10 C11 120.8(3) . .
C9 C10 C14 118.4(3) . .
C11 C10 C14 120.7(3) . .
C10 C11 C12 118.6(3) . .
C10 C11 H11 120.7 . .
C12 C11 H11 120.7 . .
C13 C12 C11 121.2(3) . .
C13 C12 H12 119.4 . .
C11 C12 H12 119.4 . .
C12 C13 C8 119.8(3) . .
C12 C13 H13 120.1 . .
C8 C13 H13 120.1 . .
O1 C14 O2 121.3(3) . .
O1 C14 C10 120.2(3) . .
O2 C14 C10 118.5(3) . .
O1 C14 Cd1 61.90(15) . .
O2 C14 Cd1 59.72(15) . .
C10 C14 Cd1 172.1(2) . .

loop_
_geom_bond_atom_site_label_1
_geom_bond_atom_site_label_2
_geom_bond_distance
_geom_bond_site_symmetry_2
Cd1 N1 2.280(2) 1_545
Cd1 N1 2.280(2) 8_766
Cd1 O2 2.320(2) .
Cd1 O2 2.320(2) 8_666
Cd1 O1 2.369(2) .
Cd1 O1 2.369(2) 8_666
Cd1 C14 2.685(3) 8_666
Cd1 C14 2.685(3) .
O1 C14 1.256(3) .
O2 C14 1.274(4) .
N1 C5 1.339(4) .
N1 C1 1.341(4) .
N1 Cd1 2.280(2) 1_565
N2 C6 1.295(4) .
N2 N3 1.362(3) .
N3 C8 1.389(4) .
N3 H3N 0.8800 .
C1 C2 1.391(4) .
C1 H1 0.9500 .
C2 C3 1.402(4) .
C2 C6 1.484(4) .
C3 C4 1.385(5) .
C3 H3 0.9500 .
C4 C5 1.375(5) .
C4 H4 0.9500 .
C5 H5 0.9500 .
C6 C7 1.493(4) .
C7 H7A 0.9800 .
C7 H7B 0.9800 .
C7 H7C 0.9800 .
C8 C9 1.397(4) .
C8 C13 1.403(4) .
C9 C10 1.390(4) .
C9 H9 0.9500 .
C10 C11 1.396(4) .
C10 C14 1.496(4) .
C11 C12 1.397(4) .
C11 H11 0.9500 .
C12 C13 1.385(4) .
C12 H12 0.9500 .
C13 H13 0.9500 .

loop_
_geom_hbond_atom_site_label_D
_geom_hbond_atom_site_label_H
_geom_hbond_atom_site_label_A
_geom_hbond_distance_DH
_geom_hbond_distance_HA
_geom_hbond_distance_DA
_geom_hbond_angle_DHA
_geom_hbond_site_symmetry_A
N3 H3N O2 0.88 2.19 2.952(3) 144.0 4_464

loop_
_geom_torsion_atom_site_label_1
_geom_torsion_atom_site_label_2
_geom_torsion_atom_site_label_3
_geom_torsion_atom_site_label_4
_geom_torsion
_geom_torsion_site_symmetry_1
C6 N2 N3 C8 177.7(3) .
C5 N1 C1 C2 -2.0(5) .
Cd1 N1 C1 C2 -177.7(2) 1_565
N1 C1 C2 C3 0.6(5) .
N1 C1 C2 C6 179.5(3) .
C1 C2 C3 C4 1.0(5) .
C6 C2 C3 C4 -177.9(4) .
C2 C3 C4 C5 -1.1(7) .
C1 N1 C5 C4 1.9(6) .
Cd1 N1 C5 C4 177.6(3) 1_565
C3 C4 C5 N1 -0.4(7) .
N3 N2 C6 C2 -178.2(2) .
N3 N2 C6 C7 0.6(4) .
C1 C2 C6 N2 175.8(3) .
C3 C2 C6 N2 -5.3(5) .
C1 C2 C6 C7 -3.0(5) .
C3 C2 C6 C7 175.9(3) .
N2 N3 C8 C9 -2.4(4) .
N2 N3 C8 C13 178.3(3) .
N3 C8 C9 C10 -179.8(3) .
C13 C8 C9 C10 -0.5(4) .
C8 C9 C10 C11 1.6(5) .
C8 C9 C10 C14 -176.9(3) .
C9 C10 C11 C12 -1.7(5) .
C14 C10 C11 C12 176.7(3) .
C10 C11 C12 C13 0.9(5) .
C11 C12 C13 C8 0.2(5) .
N3 C8 C13 C12 178.9(3) .
C9 C8 C13 C12 -0.4(5) .
Cd1 O1 C14 O2 6.3(3) .
Cd1 O1 C14 C10 -171.3(2) .
Cd1 O2 C14 O1 -6.4(3) .
Cd1 O2 C14 C10 171.2(2) .
C9 C10 C14 O1 -180.0(3) .
C11 C10 C14 O1 1.6(4) .
C9 C10 C14 O2 2.4(4) .
C11 C10 C14 O2 -176.1(3) .

loop_
_platon_squeeze_void_nr
_platon_squeeze_void_average_x
_platon_squeeze_void_average_y
_platon_squeeze_void_average_z
_platon_squeeze_void_volume
_platon_squeeze_void_count_electrons
_platon_squeeze_void_content
1 0.163 0.837 0.250 69 16 ' '
2 0.337 0.337 0.000 68 16 ' '
3 0.663 0.663 0.500 69 16 ' '
4 0.837 0.163 0.750 69 16 ' '
